data_7100489
loop_
_publ_author_name
'Archan Dey'
'Gautam R. Desiraju'

_publ_section_title
;
Correlation between molecular
dipole moment and centrosymmetry
in some crystalline diphenyl ethers.
;
_journal_name_full 'Chemical Communications'
_journal_paper_doi 10.1039/b502516h
_journal_year 2005
_chemical_formula_moiety 'C13 H8 N2 O3'
_chemical_formula_sum 'C13 H8 N2 O3'
_chemical_formula_weight 240.21
_chemical_melting_point 433
_chemical_name_common 4'-Cyano-4-nitrodiphenylether
_space_group_IT_number 14
_symmetry_cell_setting monoclinic
_symmetry_space_group_name_Hall '-P 2ybc'
_symmetry_space_group_name_H-M 'P 1 21/c 1'
_cell_angle_alpha 90.00
_cell_angle_beta 104.415(2)
_cell_angle_gamma 90.00
_cell_formula_units_Z 4
_cell_length_a 13.374(3)
_cell_length_b 7.2793(16)
_cell_length_c 11.782(3)
_cell_measurement_temperature 298(2)
_cell_volume 1110.9(4)
_diffrn_ambient_temperature 298(2)
_exptl_crystal_density_diffrn 1.436
_cod_depositor_comments
;
The following automatic conversions were performed:
'_symmetry_cell_setting' value 'Monoclinic' changed to 'monoclinic'
according to '/home/saulius/struct/CIF-dictionaries/cif_core.dic'
dictionary named 'cif_core.dic' version 2.4.1 from 2010-06-29.

Automatic conversion script
Id: cif_fix_enum 1527 2010-12-29 10:47:43Z saulius 
;
_cod_original_sg_symbol_H-M 'P 21/c'
_cod_database_code 7100489

loop_
_symmetry_equiv_pos_as_xyz
'x, y, z'
'-x, y+1/2, -z+1/2'
'-x, -y, -z'
'x, -y-1/2, z-1/2'

loop_
_atom_site_label
_atom_site_type_symbol
_atom_site_fract_x
_atom_site_fract_y
_atom_site_fract_z
_atom_site_U_iso_or_equiv
_atom_site_adp_type
_atom_site_occupancy
_atom_site_symmetry_multiplicity
_atom_site_calc_flag
_atom_site_refinement_flags
_atom_site_disorder_assembly
_atom_site_disorder_group
O1 O 0.84586(14) 0.0670(3) 0.98464(15) 0.0653(6) Uani 1 1 d . . .
C11 C 0.5856(2) 0.1570(4) 1.1006(2) 0.0492(7) Uani 1 1 d . . .
C8 C 0.7558(2) 0.0966(4) 1.0183(2) 0.0493(7) Uani 1 1 d . . .
C13 C 0.7516(2) 0.0265(4) 1.1261(2) 0.0543(7) Uani 1 1 d . . .
H13 H 0.8070 -0.0396 1.1710 0.065 Uiso 1 1 calc R . .
C5 C 0.8447(2) 0.0474(4) 0.8676(2) 0.0520(7) Uani 1 1 d . . .
C3 C 0.9369(2) 0.0848(4) 0.7208(2) 0.0605(8) Uani 1 1 d . . .
H3 H 0.9948 0.1261 0.6981 0.073 Uiso 1 1 calc R . .
C7 C 0.7716(2) -0.0611(4) 0.6745(2) 0.0549(7) Uani 1 1 d . . .
H7 H 0.7175 -0.1163 0.6200 0.066 Uiso 1 1 calc R . .
C1 C 0.8629(2) -0.0286(4) 0.5209(3) 0.0601(8) Uani 1 1 d . . .
C2 C 0.8576(2) -0.0007(4) 0.6405(2) 0.0508(7) Uani 1 1 d . . .
C9 C 0.6751(2) 0.1995(4) 0.9533(2) 0.0558(8) Uani 1 1 d . . .
H9 H 0.6788 0.2479 0.8814 0.067 Uiso 1 1 calc R . .
C6 C 0.7655(2) -0.0399(4) 0.7887(2) 0.0574(8) Uani 1 1 d . . .
H6 H 0.7086 -0.0841 0.8123 0.069 Uiso 1 1 calc R . .
C10 C 0.5894(2) 0.2304(4) 0.9945(2) 0.0536(7) Uani 1 1 d . . .
H10 H 0.5348 0.3000 0.9513 0.064 Uiso 1 1 calc R . .
O2 O 0.42095(19) 0.2772(4) 1.0830(2) 0.0939(8) Uani 1 1 d . . .
C4 C 0.9300(2) 0.1087(4) 0.8346(2) 0.0584(8) Uani 1 1 d . . .
H4 H 0.9832 0.1663 0.8889 0.070 Uiso 1 1 calc R . .
O3 O 0.48842(18) 0.1240(4) 1.2371(2) 0.0947(9) Uani 1 1 d . . .
C12 C 0.6654(2) 0.0550(4) 1.1663(2) 0.0548(8) Uani 1 1 d . . .
H12 H 0.6610 0.0056 1.2377 0.066 Uiso 1 1 calc R . .
N1 N 0.4935(2) 0.1885(4) 1.1437(2) 0.0658(7) Uani 1 1 d . . .
N2 N 0.8646(2) -0.0530(4) 0.4264(2) 0.0799(9) Uani 1 1 d . . .

loop_
_atom_site_aniso_label
_atom_site_aniso_U_11
_atom_site_aniso_U_22
_atom_site_aniso_U_33
_atom_site_aniso_U_23
_atom_site_aniso_U_13
_atom_site_aniso_U_12
O1 0.0508(11) 0.0959(17) 0.0465(11) 0.0051(10) 0.0068(9) 0.0033(11)
C11 0.0518(16) 0.0527(17) 0.0422(14) -0.0110(13) 0.0102(12) -0.0110(14)
C8 0.0503(16) 0.0529(18) 0.0425(15) -0.0012(12) 0.0074(13) -0.0069(14)
C13 0.0607(18) 0.0519(18) 0.0451(15) 0.0015(13) 0.0033(13) 0.0016(14)
C5 0.0477(16) 0.0593(19) 0.0473(15) 0.0045(13) 0.0086(13) 0.0073(14)
C3 0.0488(17) 0.074(2) 0.0599(18) 0.0000(15) 0.0161(14) -0.0015(15)
C7 0.0556(17) 0.0521(18) 0.0539(17) -0.0015(13) 0.0077(14) -0.0021(14)
C1 0.0583(18) 0.064(2) 0.0570(18) 0.0002(15) 0.0133(15) 0.0073(15)
C2 0.0539(17) 0.0480(17) 0.0488(16) 0.0025(13) 0.0097(13) 0.0102(14)
C9 0.0580(17) 0.0637(19) 0.0428(15) 0.0103(13) 0.0073(13) -0.0033(15)
C6 0.0517(17) 0.061(2) 0.0591(18) 0.0036(14) 0.0130(14) -0.0086(14)
C10 0.0521(16) 0.0569(18) 0.0475(16) 0.0002(13) 0.0044(13) -0.0017(14)
O2 0.0705(15) 0.118(2) 0.0935(18) -0.0007(15) 0.0205(14) 0.0127(15)
C4 0.0419(15) 0.072(2) 0.0580(17) -0.0042(15) 0.0054(13) 0.0007(15)
O3 0.0838(17) 0.149(2) 0.0553(13) -0.0077(15) 0.0245(12) -0.0206(16)
C12 0.0711(19) 0.0546(18) 0.0382(14) -0.0026(13) 0.0128(14) -0.0082(15)
N1 0.0650(17) 0.0790(19) 0.0509(15) -0.0127(14) 0.0098(13) -0.0123(15)
N2 0.081(2) 0.102(2) 0.0598(17) -0.0095(16) 0.0239(15) 0.0011(17)

loop_
_geom_bond_atom_site_label_1
_geom_bond_atom_site_label_2
_geom_bond_distance
_geom_bond_site_symmetry_2
_geom_bond_publ_flag
O1 C8 1.376(3) . ?
O1 C5 1.383(3) . ?
C11 C12 1.371(4) . ?
C11 C10 1.372(4) . ?
C11 N1 1.463(4) . ?
C8 C9 1.379(4) . ?
C8 C13 1.383(4) . ?
C13 C12 1.366(4) . ?
C13 H13 0.9300 . ?
C5 C4 1.368(4) . ?
C5 C6 1.379(4) . ?
C3 C4 1.378(4) . ?
C3 C2 1.381(4) . ?
C3 H3 0.9300 . ?
C7 C6 1.377(4) . ?
C7 C2 1.381(4) . ?
C7 H7 0.9300 . ?
C1 N2 1.133(3) . ?
C1 C2 1.443(4) . ?
C9 C10 1.369(4) . ?
C9 H9 0.9300 . ?
C6 H6 0.9300 . ?
C10 H10 0.9300 . ?
O2 N1 1.234(3) . ?
C4 H4 0.9300 . ?
O3 N1 1.214(3) . ?
C12 H12 0.9300 . ?

loop_
_cod_related_entry_id
_cod_related_entry_database
_cod_related_entry_code
1 ChemSpider 146638
